data_7055439
loop_
_publ_author_name
'Steeples, Elliot'
'Kelling, Alexandra'
'Schilde, Uwe'
'Esposito, Davide'

_publ_section_title
;
 Amino acid-derived N-heterocyclic carbene palladium complexes for aqueous
 phase Suzuki--Miyaura couplings
;
_journal_issue 6
_journal_name_full 'New J. Chem.'
_journal_page_first 4922
_journal_paper_doi 10.1039/C5NJ03337C
_journal_volume 40
_journal_year 2016
_chemical_formula_moiety 'C17 H22 Cl5 N3 O4 Pd, C16 H Cl3'
_chemical_formula_sum 'C17 H22 Cl5 N3 O4 Pd'
_chemical_formula_weight 616.02
_chemical_name_systematic
'trans-dichlorido-(1,3-bis(2-ethoxy-2-oxoethyl)-imidazol-2-ylidine)- pyridine-palladium(II) chloroform solvate'
_space_group_crystal_system monoclinic
_space_group_IT_number 14
_space_group_name_Hall '-P 2ybc'
_space_group_name_H-M_alt 'P 1 21/c 1'
_symmetry_space_group_name_Hall '-P 2ybc'
_symmetry_space_group_name_H-M 'P 1 21/c 1'
_atom_sites_solution_hydrogens mixed
_atom_sites_solution_primary direct
_atom_sites_solution_secondary difmap
_audit_creation_method SHELXL-2014/7
_audit_update_record
;
2016-02-22 deposited with the CCDC.
2016-03-23 downloaded from the CCDC.
;
_cell_angle_alpha 90
_cell_angle_beta 99.520(4)
_cell_angle_gamma 90
_cell_formula_units_Z 4
_cell_length_a 11.7256(4)
_cell_length_b 23.0938(8)
_cell_length_c 9.0944(6)
_cell_measurement_reflns_used 19961
_cell_measurement_temperature 210(2)
_cell_measurement_theta_max 29.71
_cell_measurement_theta_min 1.76
_cell_volume 2428.7(2)
_computing_cell_refinement 'X-AREA (Stoe, 2011)'
_computing_data_collection 'X-AREA (Stoe, 2011)'
_computing_data_reduction 'X-RED (Stoe, 2009)'
_computing_molecular_graphics 'Diamond (Blankenburg, 2015)'
_computing_publication_material 'SHELXL-2014/7 (Sheldrick, 2014)'
_computing_structure_refinement 'SHELXL-2014/7 (Sheldrick, 2014)'
_computing_structure_solution 'SHELXS-2013 (Sheldrick, 2013)'
_diffrn_ambient_temperature 210(2)
_diffrn_detector 'image plate (34 cm diameter)'
_diffrn_detector_area_resol_mean 6.67
_diffrn_detector_type STOE
_diffrn_measured_fraction_theta_full 1.000
_diffrn_measured_fraction_theta_max 1.000
_diffrn_measurement_details
; 
 180 frames, 4 min exposure time
;
_diffrn_measurement_device '2-circle goniometer'
_diffrn_measurement_device_type 'STOE IPDS 2'
_diffrn_measurement_method '\w scan, \d \w = 1.0 deg'
_diffrn_radiation_monochromator 'plane graphite'
_diffrn_radiation_source 'fine-focus sealed tube'
_diffrn_radiation_type 'Mo K\a'
_diffrn_radiation_wavelength 0.71073
_diffrn_reflns_av_R_equivalents 0.0364
_diffrn_reflns_av_unetI/netI 0.0252
_diffrn_reflns_Laue_measured_fraction_full 1.000
_diffrn_reflns_Laue_measured_fraction_max 1.000
_diffrn_reflns_limit_h_max 13
_diffrn_reflns_limit_h_min -13
_diffrn_reflns_limit_k_max 25
_diffrn_reflns_limit_k_min -27
_diffrn_reflns_limit_l_max 10
_diffrn_reflns_limit_l_min -9
_diffrn_reflns_number 15567
_diffrn_reflns_point_group_measured_fraction_full 1.000
_diffrn_reflns_point_group_measured_fraction_max 1.000
_diffrn_reflns_theta_full 24.999
_diffrn_reflns_theta_max 24.999
_diffrn_reflns_theta_min 1.761
_exptl_absorpt_coefficient_mu 1.342
_exptl_absorpt_correction_T_max 0.8965
_exptl_absorpt_correction_T_min 0.7676
_exptl_absorpt_correction_type integration
_exptl_absorpt_process_details 'X-RED (Stoe, 2009)'
_exptl_crystal_colour yellow
_exptl_crystal_density_diffrn 1.685
_exptl_crystal_density_method 'not measured'
_exptl_crystal_description needle
_exptl_crystal_F_000 1232
_exptl_crystal_size_max 1.3
_exptl_crystal_size_mid 0.48
_exptl_crystal_size_min 0.03
_refine_diff_density_max 0.771
_refine_diff_density_min -0.461
_refine_diff_density_rms 0.061
_refine_ls_extinction_method none
_refine_ls_goodness_of_fit_ref 1.015
_refine_ls_hydrogen_treatment mixed
_refine_ls_matrix_type full
_refine_ls_number_parameters 274
_refine_ls_number_reflns 4269
_refine_ls_number_restraints 0
_refine_ls_restrained_S_all 1.015
_refine_ls_R_factor_all 0.0327
_refine_ls_R_factor_gt 0.0241
_refine_ls_shift/su_max 0.004
_refine_ls_shift/su_mean 0.000
_refine_ls_structure_factor_coef Fsqd
_refine_ls_weighting_details 'w=1/[\s^2^(Fo^2^)+(0.0300P)^2^+1.4347P] where P=(Fo^2^+2Fc^2^)/3'
_refine_ls_weighting_scheme calc
_refine_ls_wR_factor_gt 0.0581
_refine_ls_wR_factor_ref 0.0613
_reflns_number_gt 3547
_reflns_number_total 4269
_reflns_threshold_expression 'I > 2\s(I)'
_cod_data_source_file c5nj03337c2.cif
_cod_data_source_block 5a
_cod_depositor_comments 'Adding full bibliography for 7055437--7055440.cif.'
_cod_database_code 7055439

loop_
_space_group_symop_operation_xyz
'x, y, z'
'-x, y+1/2, -z+1/2'
'-x, -y, -z'
'x, -y-1/2, z-1/2'

loop_
_atom_site_label
_atom_site_type_symbol
_atom_site_fract_x
_atom_site_fract_y
_atom_site_fract_z
_atom_site_U_iso_or_equiv
_atom_site_adp_type
_atom_site_occupancy
_atom_site_site_symmetry_order
_atom_site_calc_flag
_atom_site_refinement_flags_posn
_atom_site_refinement_flags_adp
C1 C 0.87514(19) 0.79065(10) 0.8049(3) 0.0215(5) Uani 1 1 d . .
C2 C 0.9139(2) 0.69716(10) 0.8620(3) 0.0262(5) Uani 1 1 d . .
H2 H 0.9487 0.6641 0.9101 0.031 Uiso 1 1 calc R U
C3 C 0.8278(2) 0.69822(10) 0.7452(3) 0.0258(5) Uani 1 1 d . .
H3 H 0.7900 0.6660 0.6962 0.031 Uiso 1 1 calc R U
C4 C 1.0376(2) 0.77285(11) 1.0102(3) 0.0239(5) Uani 1 1 d . .
H4A H 1.0431 0.7476 1.0978 0.029 Uiso 1 1 calc R U
H4B H 1.0239 0.8125 1.0416 0.029 Uiso 1 1 calc R U
C5 C 1.1495(2) 0.77053(11) 0.9488(3) 0.0245(5) Uani 1 1 d . .
C6 C 1.3325(2) 0.81443(15) 0.9613(4) 0.0447(7) Uani 1 1 d . .
H6A H 1.3158 0.8328 0.8630 0.054 Uiso 1 1 calc R U
H6B H 1.3678 0.7766 0.9501 0.054 Uiso 1 1 calc R U
C7 C 1.4124(3) 0.85118(16) 1.0653(4) 0.0543(9) Uani 1 1 d . .
H7A H 1.4840 0.8564 1.0266 0.081 Uiso 1 1 calc R U
H7B H 1.3769 0.8886 1.0753 0.081 Uiso 1 1 calc R U
H7C H 1.4287 0.8325 1.1621 0.081 Uiso 1 1 calc R U
C8 C 0.7133(2) 0.77631(12) 0.5957(3) 0.0277(5) Uani 1 1 d . .
H8A H 0.7019 0.7486 0.5129 0.033 Uiso 1 1 calc R U
H8B H 0.7357 0.8135 0.5572 0.033 Uiso 1 1 calc R U
C9 C 0.6014(2) 0.78351(12) 0.6553(3) 0.0292(6) Uani 1 1 d . .
C10 C 0.4256(2) 0.83468(15) 0.6202(3) 0.0460(8) Uani 1 1 d . .
H10A H 0.4405 0.8574 0.7125 0.055 Uiso 1 1 calc R U
H10B H 0.3852 0.7991 0.6398 0.055 Uiso 1 1 calc R U
C11 C 0.3542(3) 0.86853(18) 0.5009(4) 0.0626(10) Uani 1 1 d . .
H11A H 0.2812 0.8784 0.5315 0.094 Uiso 1 1 calc R U
H11B H 0.3948 0.9037 0.4827 0.094 Uiso 1 1 calc R U
H11C H 0.3397 0.8456 0.4103 0.094 Uiso 1 1 calc R U
C12 C 0.8989(2) 0.99244(11) 0.6625(3) 0.0315(6) Uani 1 1 d . .
H12 H 0.9115 0.9695 0.5813 0.038 Uiso 1 1 calc R U
C13 C 0.8973(2) 1.05178(12) 0.6471(3) 0.0369(6) Uani 1 1 d . .
H13 H 0.9078 1.0689 0.5565 0.044 Uiso 1 1 calc R U
C14 C 0.8800(2) 1.08577(11) 0.7658(3) 0.0337(6) Uani 1 1 d . .
H14 H 0.8784 1.1264 0.7577 0.040 Uiso 1 1 calc R U
C15 C 0.8652(2) 1.05907(12) 0.8970(3) 0.0353(6) Uani 1 1 d . .
H15 H 0.8540 1.0812 0.9802 0.042 Uiso 1 1 calc R U
C16 C 0.8668(2) 0.99942(11) 0.9044(3) 0.0309(6) Uani 1 1 d . .
H16 H 0.8560 0.9814 0.9937 0.037 Uiso 1 1 calc R U
Cl1 Cl 1.04914(5) 0.87062(3) 0.70351(7) 0.02780(13) Uani 1 1 d . .
Cl2 Cl 0.71570(5) 0.87965(3) 0.90827(8) 0.03355(15) Uani 1 1 d . .
N1 N 0.94170(16) 0.75433(8) 0.8983(2) 0.0212(4) Uani 1 1 d . .
N2 N 0.80523(17) 0.75586(9) 0.7104(2) 0.0234(4) Uani 1 1 d . .
N3 N 0.88332(17) 0.96623(9) 0.7894(2) 0.0263(4) Uani 1 1 d . .
O1 O 1.16702(16) 0.73924(9) 0.8495(2) 0.0386(5) Uani 1 1 d . .
O2 O 1.22577(14) 0.80733(8) 1.02261(19) 0.0298(4) Uani 1 1 d . .
O3 O 0.57708(16) 0.75863(9) 0.7617(2) 0.0409(5) Uani 1 1 d . .
O4 O 0.53401(15) 0.82069(9) 0.5706(2) 0.0371(5) Uani 1 1 d . .
Pd1 Pd 0.88019(2) 0.87583(2) 0.80123(2) 0.02086(7) Uani 1 1 d . .
Cl3 Cl 1.36497(11) 1.07783(5) 0.63836(16) 0.0890(4) Uani 1 1 d . .
Cl4 Cl 1.25512(8) 0.98086(4) 0.75765(11) 0.0647(3) Uani 1 1 d . .
Cl5 Cl 1.50314(9) 0.98760(4) 0.79535(13) 0.0702(3) Uani 1 1 d . .
C17 C 1.3749(3) 1.02796(15) 0.7824(4) 0.0540(9) Uani 1 1 d . .
H17 H 1.378(3) 1.0495(16) 0.880(4) 0.065 Uiso 1 1 d . U

loop_
_atom_site_aniso_label
_atom_site_aniso_U_11
_atom_site_aniso_U_22
_atom_site_aniso_U_33
_atom_site_aniso_U_23
_atom_site_aniso_U_13
_atom_site_aniso_U_12
C1 0.0191(11) 0.0257(12) 0.0207(12) 0.0004(10) 0.0064(9) 0.0008(9)
C2 0.0306(13) 0.0170(11) 0.0320(13) 0.0021(10) 0.0084(11) 0.0011(10)
C3 0.0286(13) 0.0193(12) 0.0301(13) -0.0029(10) 0.0069(11) -0.0046(10)
C4 0.0248(12) 0.0258(12) 0.0203(12) -0.0012(10) 0.0010(10) -0.0011(10)
C5 0.0246(12) 0.0249(12) 0.0236(12) 0.0021(11) 0.0029(10) 0.0022(10)
C6 0.0297(15) 0.058(2) 0.0496(18) 0.0009(16) 0.0174(13) -0.0078(14)
C7 0.0321(16) 0.058(2) 0.073(2) -0.0071(18) 0.0094(15) -0.0131(15)
C8 0.0228(12) 0.0372(14) 0.0217(12) 0.0027(11) -0.0001(10) -0.0004(11)
C9 0.0256(13) 0.0366(15) 0.0242(13) -0.0020(11) 0.0008(10) -0.0049(11)
C10 0.0322(15) 0.064(2) 0.0427(17) -0.0077(16) 0.0098(13) 0.0098(14)
C11 0.0406(18) 0.080(3) 0.065(2) -0.001(2) 0.0019(16) 0.0233(18)
C12 0.0430(15) 0.0264(13) 0.0261(13) 0.0019(11) 0.0084(11) 0.0037(11)
C13 0.0467(17) 0.0297(15) 0.0343(15) 0.0104(12) 0.0062(13) 0.0021(12)
C14 0.0396(15) 0.0187(12) 0.0403(16) 0.0017(11) -0.0007(12) 0.0007(11)
C15 0.0417(15) 0.0251(13) 0.0384(16) -0.0068(12) 0.0045(12) 0.0028(11)
C16 0.0378(15) 0.0278(13) 0.0277(13) -0.0003(11) 0.0072(11) 0.0023(11)
Cl1 0.0291(3) 0.0254(3) 0.0311(3) 0.0001(3) 0.0113(2) -0.0007(2)
Cl2 0.0294(3) 0.0319(3) 0.0423(4) 0.0026(3) 0.0145(3) 0.0032(3)
N1 0.0219(10) 0.0207(10) 0.0208(10) 0.0006(8) 0.0029(8) 0.0012(8)
N2 0.0220(10) 0.0247(10) 0.0230(10) -0.0004(9) 0.0022(8) -0.0014(8)
N3 0.0304(11) 0.0215(10) 0.0273(11) 0.0013(9) 0.0059(9) 0.0036(8)
O1 0.0325(10) 0.0448(12) 0.0388(11) -0.0152(10) 0.0070(8) 0.0034(9)
O2 0.0243(9) 0.0351(10) 0.0309(10) -0.0028(8) 0.0077(7) -0.0069(8)
O3 0.0307(10) 0.0574(13) 0.0348(11) 0.0107(10) 0.0056(8) -0.0069(9)
O4 0.0281(10) 0.0545(12) 0.0291(10) 0.0047(9) 0.0057(8) 0.0104(9)
Pd1 0.02360(10) 0.01767(10) 0.02163(10) 0.00132(8) 0.00467(7) 0.00129(7)
Cl3 0.0857(8) 0.0701(7) 0.1106(9) 0.0371(7) 0.0148(7) 0.0066(6)
Cl4 0.0649(6) 0.0745(6) 0.0589(5) -0.0153(5) 0.0226(4) -0.0207(5)
Cl5 0.0602(6) 0.0593(6) 0.0882(7) -0.0066(5) 0.0038(5) 0.0101(4)
C17 0.056(2) 0.0459(19) 0.060(2) -0.0082(17) 0.0084(17) -0.0031(16)

loop_
_atom_type_symbol
_atom_type_description
_atom_type_scat_dispersion_real
_atom_type_scat_dispersion_imag
_atom_type_scat_source
C C 0.0033 0.0016 'International Tables Vol C Tables 4.2.6.8 and 6.1.1.4'
H H 0.0000 0.0000 'International Tables Vol C Tables 4.2.6.8 and 6.1.1.4'
Cl Cl 0.1484 0.1585 'International Tables Vol C Tables 4.2.6.8 and 6.1.1.4'
N N 0.0061 0.0033 'International Tables Vol C Tables 4.2.6.8 and 6.1.1.4'
O O 0.0106 0.0060 'International Tables Vol C Tables 4.2.6.8 and 6.1.1.4'
Pd Pd -0.9988 1.0072 'International Tables Vol C Tables 4.2.6.8 and 6.1.1.4'

loop_
_geom_angle_atom_site_label_1
_geom_angle_atom_site_label_2
_geom_angle_atom_site_label_3
_geom_angle
N1 C1 N2 105.0(2)
N1 C1 Pd1 128.09(17)
N2 C1 Pd1 126.92(17)
C3 C2 N1 106.8(2)
C3 C2 H2 126.6
N1 C2 H2 126.6
C2 C3 N2 106.8(2)
C2 C3 H3 126.6
N2 C3 H3 126.6
N1 C4 C5 110.50(19)
N1 C4 H4A 109.5
C5 C4 H4A 109.5
N1 C4 H4B 109.5
C5 C4 H4B 109.5
H4A C4 H4B 108.1
O1 C5 O2 125.4(2)
O1 C5 C4 124.5(2)
O2 C5 C4 110.1(2)
O2 C6 C7 108.2(2)
O2 C6 H6A 110.1
C7 C6 H6A 110.1
O2 C6 H6B 110.1
C7 C6 H6B 110.1
H6A C6 H6B 108.4
C6 C7 H7A 109.5
C6 C7 H7B 109.5
H7A C7 H7B 109.5
C6 C7 H7C 109.5
H7A C7 H7C 109.5
H7B C7 H7C 109.5
N2 C8 C9 111.4(2)
N2 C8 H8A 109.4
C9 C8 H8A 109.4
N2 C8 H8B 109.4
C9 C8 H8B 109.4
H8A C8 H8B 108.0
O3 C9 O4 125.5(2)
O3 C9 C8 125.0(2)
O4 C9 C8 109.4(2)
O4 C10 C11 107.9(3)
O4 C10 H10A 110.1
C11 C10 H10A 110.1
O4 C10 H10B 110.1
C11 C10 H10B 110.1
H10A C10 H10B 108.4
C10 C11 H11A 109.5
C10 C11 H11B 109.5
H11A C11 H11B 109.5
C10 C11 H11C 109.5
H11A C11 H11C 109.5
H11B C11 H11C 109.5
N3 C12 C13 122.3(2)
N3 C12 H12 118.9
C13 C12 H12 118.9
C14 C13 C12 119.3(3)
C14 C13 H13 120.4
C12 C13 H13 120.4
C13 C14 C15 118.6(2)
C13 C14 H14 120.7
C15 C14 H14 120.7
C16 C15 C14 119.1(3)
C16 C15 H15 120.5
C14 C15 H15 120.5
N3 C16 C15 122.5(3)
N3 C16 H16 118.7
C15 C16 H16 118.7
C1 N1 C2 110.7(2)
C1 N1 C4 124.0(2)
C2 N1 C4 124.9(2)
C1 N2 C3 110.7(2)
C1 N2 C8 124.4(2)
C3 N2 C8 124.7(2)
C16 N3 C12 118.2(2)
C16 N3 Pd1 121.75(17)
C12 N3 Pd1 120.04(17)
C5 O2 C6 115.2(2)
C9 O4 C10 115.6(2)
C1 Pd1 N3 178.00(9)
C1 Pd1 Cl2 90.09(7)
N3 Pd1 Cl2 90.38(6)
C1 Pd1 Cl1 89.12(6)
N3 Pd1 Cl1 90.49(6)
Cl2 Pd1 Cl1 177.58(3)
Cl3 C17 Cl5 110.7(2)
Cl3 C17 Cl4 111.1(2)
Cl5 C17 Cl4 109.7(2)
Cl3 C17 H17 109(2)
Cl5 C17 H17 107(2)
Cl4 C17 H17 109(2)

loop_
_geom_bond_atom_site_label_1
_geom_bond_atom_site_label_2
_geom_bond_distance
C1 N1 1.347(3)
C1 N2 1.350(3)
C1 Pd1 1.969(2)
C2 C3 1.339(4)
C2 N1 1.387(3)
C2 H2 0.9400
C3 N2 1.384(3)
C3 H3 0.9400
C4 N1 1.451(3)
C4 C5 1.510(3)
C4 H4A 0.9800
C4 H4B 0.9800
C5 O1 1.200(3)
C5 O2 1.332(3)
C6 O2 1.461(3)
C6 C7 1.484(4)
C6 H6A 0.9800
C6 H6B 0.9800
C7 H7A 0.9700
C7 H7B 0.9700
C7 H7C 0.9700
C8 N2 1.450(3)
C8 C9 1.510(3)
C8 H8A 0.9800
C8 H8B 0.9800
C9 O3 1.200(3)
C9 O4 1.324(3)
C10 O4 1.453(3)
C10 C11 1.480(5)
C10 H10A 0.9800
C10 H10B 0.9800
C11 H11A 0.9700
C11 H11B 0.9700
C11 H11C 0.9700
C12 N3 1.342(3)
C12 C13 1.377(4)
C12 H12 0.9400
C13 C14 1.377(4)
C13 H13 0.9400
C14 C15 1.379(4)
C14 H14 0.9400
C15 C16 1.379(4)
C15 H15 0.9400
C16 N3 1.336(3)
C16 H16 0.9400
Cl1 Pd1 2.3046(6)
Cl2 Pd1 2.3014(6)
N3 Pd1 2.091(2)
Cl3 C17 1.734(4)
Cl4 C17 1.762(4)
Cl5 C17 1.756(4)
C17 H17 1.01(4)

loop_
_geom_torsion_atom_site_label_1
_geom_torsion_atom_site_label_2
_geom_torsion_atom_site_label_3
_geom_torsion_atom_site_label_4
_geom_torsion
N1 C2 C3 N2 0.8(3)
N1 C4 C5 O1 -25.8(3)
N1 C4 C5 O2 155.3(2)
N2 C8 C9 O3 -23.8(4)
N2 C8 C9 O4 157.2(2)
N3 C12 C13 C14 0.6(4)
C12 C13 C14 C15 0.1(4)
C13 C14 C15 C16 -0.7(4)
C14 C15 C16 N3 0.6(4)
N2 C1 N1 C2 0.3(2)
Pd1 C1 N1 C2 -178.16(17)
N2 C1 N1 C4 173.9(2)
Pd1 C1 N1 C4 -4.5(3)
C3 C2 N1 C1 -0.7(3)
C3 C2 N1 C4 -174.2(2)
C5 C4 N1 C1 -93.0(3)
C5 C4 N1 C2 79.7(3)
N1 C1 N2 C3 0.2(2)
Pd1 C1 N2 C3 178.68(16)
N1 C1 N2 C8 175.9(2)
Pd1 C1 N2 C8 -5.7(3)
C2 C3 N2 C1 -0.6(3)
C2 C3 N2 C8 -176.3(2)
C9 C8 N2 C1 -87.9(3)
C9 C8 N2 C3 87.1(3)
C15 C16 N3 C12 0.1(4)
C15 C16 N3 Pd1 -178.0(2)
C13 C12 N3 C16 -0.7(4)
C13 C12 N3 Pd1 177.4(2)
O1 C5 O2 C6 8.6(4)
C4 C5 O2 C6 -172.6(2)
C7 C6 O2 C5 -173.6(2)
O3 C9 O4 C10 4.6(4)
C8 C9 O4 C10 -176.4(2)
C11 C10 O4 C9 -170.8(3)
